data_4500447
loop_
_publ_author_name
'Arlin, Jean-Baptiste'
'Florence, Alastair J.'
'Johnston, Andrea'
'Kennedy, Alan R.'
'Miller, Gary J.'
'Patterson, Kirsty'

_publ_section_title
;
 Systematic Data Set for Structure&#x2212;Property Investigations:
 Solubility and Solid-State Structure of Alkaline Earth Metal Salts of
 Benzoates
;
_journal_issue 4
_journal_name_full 'Crystal Growth &amp; Design'
_journal_page_first 1318
_journal_paper_doi 10.1021/cg101547r
_journal_volume 11
_journal_year 2011
_chemical_formula_sum 'C14 H24 Mg N2 O16'
_chemical_formula_weight 500.66
_chemical_name_systematic
;
 ?
;
_space_group_IT_number 2
_symmetry_cell_setting triclinic
_symmetry_space_group_name_Hall '-P 1'
_symmetry_space_group_name_H-M 'P -1'
_atom_sites_solution_hydrogens geom
_atom_sites_solution_primary direct
_atom_sites_solution_secondary difmap
_audit_creation_method SHELXL-97
_cell_angle_alpha 86.534(2)
_cell_angle_beta 62.119(2)
_cell_angle_gamma 62.583(2)
_cell_formula_units_Z 4
_cell_length_a 13.8735(6)
_cell_length_b 14.1004(5)
_cell_length_c 14.0354(6)
_cell_measurement_reflns_used 8550
_cell_measurement_temperature 123(2)
_cell_measurement_theta_max 27.485
_cell_measurement_theta_min 1.000
_cell_volume 2111.94(16)
_computing_structure_refinement 'SHELXL-97 (Sheldrick, 1997)'
_diffrn_ambient_temperature 123(2)
_diffrn_measured_fraction_theta_full 0.991
_diffrn_measured_fraction_theta_max 0.952
_diffrn_measurement_device_type 'Nonius Kappa CCD'
_diffrn_measurement_method 'omega and phi scans'
_diffrn_radiation_monochromator graphite
_diffrn_radiation_source 'fine-focus sealed tube'
_diffrn_radiation_type MoK\a
_diffrn_radiation_wavelength 0.71073
_diffrn_reflns_av_R_equivalents 0.0340
_diffrn_reflns_av_sigmaI/netI 0.0501
_diffrn_reflns_limit_h_max 17
_diffrn_reflns_limit_h_min -18
_diffrn_reflns_limit_k_max 17
_diffrn_reflns_limit_k_min -18
_diffrn_reflns_limit_l_max 18
_diffrn_reflns_limit_l_min -18
_diffrn_reflns_number 16444
_diffrn_reflns_theta_full 25.00
_diffrn_reflns_theta_max 27.86
_diffrn_reflns_theta_min 1.66
_diffrn_standards_number 0
_exptl_absorpt_coefficient_mu 0.170
_exptl_absorpt_correction_type none
_exptl_crystal_colour colourless
_exptl_crystal_density_diffrn 1.575
_exptl_crystal_density_method 'not measured'
_exptl_crystal_description block
_exptl_crystal_F_000 1048
_exptl_crystal_size_max 0.35
_exptl_crystal_size_mid 0.3
_exptl_crystal_size_min 0.2
_refine_diff_density_max 0.400
_refine_diff_density_min -0.285
_refine_diff_density_rms 0.056
_refine_ls_extinction_method none
_refine_ls_goodness_of_fit_ref 1.030
_refine_ls_hydrogen_treatment mixed
_refine_ls_matrix_type full
_refine_ls_number_parameters 726
_refine_ls_number_reflns 9595
_refine_ls_number_restraints 0
_refine_ls_restrained_S_all 1.030
_refine_ls_R_factor_all 0.0921
_refine_ls_R_factor_gt 0.0454
_refine_ls_shift/su_max 0.001
_refine_ls_shift/su_mean 0.000
_refine_ls_structure_factor_coef Fsqd
_refine_ls_weighting_details 'calc w=1/[\s^2^(Fo^2^)+(0.0583P)^2^+0.3917P] where P=(Fo^2^+2Fc^2^)/3'
_refine_ls_weighting_scheme calc
_refine_ls_wR_factor_gt 0.1110
_refine_ls_wR_factor_ref 0.1350
_reflns_number_gt 5713
_reflns_number_total 9595
_reflns_threshold_expression I>2\s(I)
_cod_data_source_file cg101547r_si_001.cif
_cod_data_source_block bigshelxl
_cod_original_cell_volume 2111.94(15)
_cod_original_sg_symbol_H-M P-1
_cod_database_code 4500447

loop_
_symmetry_equiv_pos_as_xyz
'x, y, z'
'-x, -y, -z'

loop_
_atom_site_label
_atom_site_type_symbol
_atom_site_fract_x
_atom_site_fract_y
_atom_site_fract_z
_atom_site_U_iso_or_equiv
_atom_site_adp_type
_atom_site_occupancy
_atom_site_symmetry_multiplicity
_atom_site_calc_flag
_atom_site_refinement_flags
Mg1 Mg 0.5000 0.0000 1.0000 0.01204(19) Uani 1 2 d S
Mg2 Mg -0.24955(5) 0.25910(4) 0.99637(4) 0.01221(15) Uani 1 1 d .
Mg3 Mg 0.0000 0.5000 1.0000 0.0125(2) Uani 1 2 d S
O1 O 0.38993(11) 0.29444(10) 0.20233(10) 0.0172(3) Uani 1 1 d .
O2 O 0.44030(11) 0.34885(11) 0.31040(10) 0.0200(3) Uani 1 1 d .
O1W O -0.13937(12) 0.15816(11) 0.84430(11) 0.0172(3) Uani 1 1 d .
O3 O -0.16624(12) 0.39002(11) 0.66117(11) 0.0222(3) Uani 1 1 d .
O2W O -0.31018(14) 0.39935(11) 0.92578(11) 0.0168(3) Uani 1 1 d .
O4 O -0.10866(12) 0.42958(11) 0.76492(10) 0.0220(3) Uani 1 1 d .
O3W O -0.40355(12) 0.24609(11) 1.01708(12) 0.0159(3) Uani 1 1 d .
O5 O 0.60715(13) 0.07493(13) 0.22109(12) 0.0332(4) Uani 1 1 d .
O4W O -0.35920(12) 0.35345(11) 1.15059(10) 0.0165(3) Uani 1 1 d .
O6 O 0.67322(13) 0.10588(12) 0.32090(12) 0.0319(4) Uani 1 1 d .
O5W O -0.10512(13) 0.28447(12) 0.96739(11) 0.0177(3) Uani 1 1 d .
O7 O 0.06242(11) 0.15963(10) 0.68254(10) 0.0188(3) Uani 1 1 d .
O6W O -0.18875(14) 0.12462(12) 1.06477(13) 0.0216(3) Uani 1 1 d .
O8 O 0.11948(11) 0.20920(10) 0.78768(10) 0.0170(3) Uani 1 1 d .
O7W O 0.42836(15) 0.13147(11) 0.92696(12) 0.0216(3) Uani 1 1 d .
O8W O 0.38407(12) 0.10455(11) 1.15028(11) 0.0178(3) Uani 1 1 d .
O9W O 0.64025(13) 0.03285(12) 0.96770(11) 0.0189(3) Uani 1 1 d .
O10W O 0.15893(12) 0.49969(11) 0.98289(12) 0.0159(3) Uani 1 1 d .
O11W O 0.10380(13) 0.40991(11) 0.84329(11) 0.0174(3) Uani 1 1 d .
O13 O 0.13291(11) 0.03975(10) 1.20648(10) 0.0168(3) Uani 1 1 d .
O12W O 0.04335(15) 0.35950(12) 1.06031(14) 0.0223(3) Uani 1 1 d .
O14 O 0.18556(11) 0.09528(10) 1.31190(10) 0.0199(3) Uani 1 1 d .
O13W O -0.50076(13) 0.59443(12) 1.09085(13) 0.0217(3) Uani 1 1 d .
O15 O -0.42174(12) 0.13999(11) 1.66924(11) 0.0264(3) Uani 1 1 d .
O14W O 0.22446(15) 0.16186(12) 0.91929(14) 0.0264(4) Uani 1 1 d .
O16 O -0.36369(12) 0.18092(12) 1.77156(11) 0.0272(3) Uani 1 1 d .
O15W O 0.05899(15) 0.08072(12) 1.05247(13) 0.0256(4) Uani 1 1 d .
O16W O 0.27396(17) 0.34747(14) 1.07386(15) 0.0419(5) Uani 1 1 d .
N1 N -0.09134(13) 0.40342(12) 0.67364(12) 0.0144(3) Uani 1 1 d .
N2 N 0.59502(14) 0.09574(12) 0.31094(13) 0.0197(4) Uani 1 1 d .
N4 N -0.34647(14) 0.15401(12) 1.68081(13) 0.0173(3) Uani 1 1 d .
C1 C 0.02482(15) 0.38799(13) 0.57593(14) 0.0124(4) Uani 1 1 d .
C2 C 0.04785(16) 0.35279(13) 0.47382(14) 0.0137(4) Uani 1 1 d .
H2 H -0.0102 0.3401 0.4666 0.016 Uiso 1 1 calc R
C3 C 0.15881(16) 0.33655(13) 0.38207(14) 0.0127(4) Uani 1 1 d .
H3 H 0.1768 0.3131 0.3108 0.015 Uiso 1 1 calc R
C4 C 0.24398(15) 0.35459(13) 0.39413(14) 0.0125(4) Uani 1 1 d .
C5 C 0.21644(16) 0.39182(13) 0.49862(14) 0.0129(4) Uani 1 1 d .
H5 H 0.2738 0.4052 0.5064 0.015 Uiso 1 1 calc R
C6 C 0.10510(16) 0.40948(13) 0.59143(14) 0.0135(4) Uani 1 1 d .
H6 H 0.0850 0.4353 0.6628 0.016 Uiso 1 1 calc R
C7 C 0.48047(16) 0.11101(14) 0.41049(15) 0.0152(4) Uani 1 1 d .
C8 C 0.39680(16) 0.09271(14) 0.39772(14) 0.0146(4) Uani 1 1 d .
H8 H 0.4143 0.0682 0.3270 0.018 Uiso 1 1 calc R
C9 C 0.28619(16) 0.11135(13) 0.49175(14) 0.0137(4) Uani 1 1 d .
H9 H 0.2271 0.0994 0.4856 0.016 Uiso 1 1 calc R
C10 C 0.26212(15) 0.14752(13) 0.59487(14) 0.0125(4) Uani 1 1 d .
C11 C 0.35010(16) 0.16272(14) 0.60446(15) 0.0146(4) Uani 1 1 d .
H11 H 0.3340 0.1858 0.6751 0.018 Uiso 1 1 calc R
C12 C 0.46112(16) 0.14436(14) 0.51139(15) 0.0155(4) Uani 1 1 d .
H12 H 0.5215 0.1544 0.5171 0.019 Uiso 1 1 calc R
C19 C -0.01163(15) 0.10221(13) 1.39877(14) 0.0120(4) Uani 1 1 d .
C20 C -0.09729(16) 0.08394(14) 1.38828(15) 0.0141(4) Uani 1 1 d .
H20 H -0.0796 0.0595 1.3175 0.017 Uiso 1 1 calc R
C21 C -0.20843(16) 0.10122(13) 1.48072(15) 0.0142(4) Uani 1 1 d .
H21 H -0.2671 0.0887 1.4744 0.017 Uiso 1 1 calc R
C22 C -0.23044(15) 0.13731(14) 1.58233(14) 0.0135(4) Uani 1 1 d .
C23 C -0.14872(16) 0.15809(14) 1.59617(15) 0.0149(4) Uani 1 1 d .
H23 H -0.1677 0.1840 1.6670 0.018 Uiso 1 1 calc R
C24 C -0.03766(16) 0.13956(13) 1.50237(14) 0.0128(4) Uani 1 1 d .
H24 H 0.0206 0.1524 1.5091 0.015 Uiso 1 1 calc R
C25 C 0.36788(16) 0.33170(14) 0.29485(14) 0.0126(4) Uani 1 1 d .
C26 C 0.13804(16) 0.17327(14) 0.69592(14) 0.0134(4) Uani 1 1 d .
C28 C 0.11206(16) 0.07820(14) 1.29807(14) 0.0130(4) Uani 1 1 d .
H1W H -0.136(2) 0.102(2) 0.826(2) 0.051(8) Uiso 1 1 d .
H2W H -0.067(3) 0.158(2) 0.791(2) 0.054(8) Uiso 1 1 d .
H3W H -0.354(2) 0.406(2) 0.904(2) 0.050(9) Uiso 1 1 d .
H4W H -0.253(2) 0.4043(19) 0.875(2) 0.042(8) Uiso 1 1 d .
H5W H -0.472(2) 0.2633(19) 1.085(2) 0.050(8) Uiso 1 1 d .
H6W H -0.431(2) 0.2793(19) 0.981(2) 0.041(8) Uiso 1 1 d .
H7W H -0.434(2) 0.355(2) 1.205(2) 0.052(8) Uiso 1 1 d .
H8W H -0.362(2) 0.406(2) 1.172(2) 0.054(9) Uiso 1 1 d .
H9W H -0.029(2) 0.2551(17) 0.9070(19) 0.032(6) Uiso 1 1 d .
H10W H -0.118(2) 0.345(2) 0.9845(19) 0.048(8) Uiso 1 1 d .
H11W H -0.148(2) 0.065(2) 1.029(2) 0.044(8) Uiso 1 1 d .
H12W H -0.239(2) 0.1227(19) 1.127(2) 0.046(8) Uiso 1 1 d .
H13W H 0.370(3) 0.131(2) 0.919(2) 0.077(11) Uiso 1 1 d .
H14W H 0.477(3) 0.144(2) 0.876(2) 0.060(9) Uiso 1 1 d .
H15W H 0.382(2) 0.159(2) 1.175(2) 0.049(8) Uiso 1 1 d .
H16W H 0.316(2) 0.1063(18) 1.2030(19) 0.035(7) Uiso 1 1 d .
H17W H 0.717(2) 0.0024(18) 0.908(2) 0.037(7) Uiso 1 1 d .
H18W H 0.627(2) 0.091(2) 0.9891(19) 0.041(8) Uiso 1 1 d .
H19W H 0.186(2) 0.459(2) 1.016(2) 0.052(9) Uiso 1 1 d .
O9 O 0.86281(13) 0.30080(14) 0.22788(11) 0.0380(4) Uani 1 1 d .
O10 O 0.91740(12) 0.35535(11) 0.32420(11) 0.0275(3) Uani 1 1 d .
O11 O 0.30761(11) 0.41115(11) 0.68788(10) 0.0209(3) Uani 1 1 d .
O12 O 0.36879(11) 0.45136(10) 0.79430(10) 0.0173(3) Uani 1 1 d .
N3 N 0.84394(14) 0.33615(13) 0.31593(13) 0.0184(4) Uani 1 1 d .
C13 C 0.72710(16) 0.35675(14) 0.41539(14) 0.0135(4) Uani 1 1 d .
C14 C 0.64249(16) 0.33902(14) 0.40331(14) 0.0143(4) Uani 1 1 d .
H14 H 0.6599 0.3134 0.3330 0.017 Uiso 1 1 calc R
C15 C 0.53128(16) 0.36015(13) 0.49776(14) 0.0134(4) Uani 1 1 d .
H15 H 0.4708 0.3500 0.4922 0.016 Uiso 1 1 calc R
C16 C 0.50823(15) 0.39619(13) 0.60063(14) 0.0121(4) Uani 1 1 d .
C17 C 0.59640(16) 0.41183(14) 0.60946(14) 0.0132(4) Uani 1 1 d .
H17 H 0.5806 0.4356 0.6797 0.016 Uiso 1 1 calc R
C18 C 0.70727(16) 0.39266(13) 0.51578(15) 0.0139(4) Uani 1 1 d .
H18 H 0.7674 0.4039 0.5206 0.017 Uiso 1 1 calc R
C27 C 0.38507(16) 0.42073(14) 0.70177(14) 0.0129(4) Uani 1 1 d .
H20W H 0.222(2) 0.4857(18) 0.919(2) 0.040(7) Uiso 1 1 d .
H21W H 0.112(2) 0.349(2) 0.818(2) 0.046(8) Uiso 1 1 d .
H22W H 0.172(2) 0.4057(18) 0.7957(19) 0.037(7) Uiso 1 1 d .
H23W H 0.004(3) 0.351(2) 1.117(3) 0.075(11) Uiso 1 1 d .
H24W H 0.103(3) 0.301(2) 1.016(2) 0.053(9) Uiso 1 1 d .
H25W H -0.480(2) 0.598(2) 1.134(2) 0.049(9) Uiso 1 1 d .
H26W H -0.436(3) 0.543(2) 1.035(2) 0.070(10) Uiso 1 1 d .
H27W H 0.193(3) 0.127(2) 0.950(2) 0.061(10) Uiso 1 1 d .
H28W H 0.204(2) 0.1675(19) 0.871(2) 0.036(7) Uiso 1 1 d .
H29W H 0.059(2) 0.083(2) 1.114(2) 0.050(8) Uiso 1 1 d .
H30W H -0.006(3) 0.119(2) 1.061(2) 0.079(12) Uiso 1 1 d .
H31W H 0.302(2) 0.344(2) 1.124(2) 0.049(8) Uiso 1 1 d .
H32W H 0.321(3) 0.276(3) 1.029(3) 0.094(11) Uiso 1 1 d .

loop_
_atom_site_aniso_label
_atom_site_aniso_U_11
_atom_site_aniso_U_22
_atom_site_aniso_U_33
_atom_site_aniso_U_23
_atom_site_aniso_U_13
_atom_site_aniso_U_12
Mg1 0.0097(4) 0.0146(4) 0.0106(4) 0.0010(3) -0.0033(4) -0.0066(4)
Mg2 0.0101(3) 0.0144(3) 0.0108(3) 0.0013(3) -0.0033(3) -0.0068(3)
Mg3 0.0107(4) 0.0153(4) 0.0107(4) 0.0023(3) -0.0034(4) -0.0076(4)
O1 0.0137(6) 0.0243(7) 0.0111(7) 0.0003(5) -0.0027(5) -0.0107(6)
O2 0.0158(7) 0.0311(8) 0.0152(7) 0.0009(6) -0.0042(6) -0.0161(6)
O1W 0.0162(7) 0.0201(7) 0.0140(7) -0.0007(6) -0.0031(6) -0.0119(6)
O3 0.0155(7) 0.0340(8) 0.0209(7) 0.0070(6) -0.0083(6) -0.0157(6)
O2W 0.0142(7) 0.0220(7) 0.0143(7) 0.0052(6) -0.0054(6) -0.0107(6)
O4 0.0212(7) 0.0321(8) 0.0111(7) 0.0016(6) -0.0034(6) -0.0164(6)
O3W 0.0136(7) 0.0228(7) 0.0119(7) 0.0026(6) -0.0044(6) -0.0113(6)
O5 0.0234(8) 0.0484(10) 0.0163(8) 0.0036(7) -0.0016(6) -0.0174(7)
O4W 0.0159(7) 0.0193(7) 0.0117(7) -0.0004(6) -0.0027(6) -0.0106(6)
O6 0.0175(7) 0.0383(9) 0.0338(9) 0.0015(7) -0.0033(7) -0.0183(7)
O5W 0.0128(7) 0.0224(8) 0.0155(7) -0.0025(6) -0.0021(6) -0.0112(6)
O7 0.0147(7) 0.0267(7) 0.0172(7) 0.0026(6) -0.0057(6) -0.0140(6)
O6W 0.0197(8) 0.0177(8) 0.0143(8) 0.0036(6) -0.0019(6) -0.0063(7)
O8 0.0138(7) 0.0226(7) 0.0120(7) -0.0004(5) -0.0033(5) -0.0096(6)
O7W 0.0193(8) 0.0229(7) 0.0178(8) 0.0083(6) -0.0070(7) -0.0096(7)
O8W 0.0161(7) 0.0215(8) 0.0122(7) -0.0013(6) -0.0007(6) -0.0126(6)
O9W 0.0133(7) 0.0213(8) 0.0164(7) -0.0045(6) -0.0003(6) -0.0105(6)
O10W 0.0128(7) 0.0212(7) 0.0133(7) 0.0027(6) -0.0049(6) -0.0096(6)
O11W 0.0152(7) 0.0217(7) 0.0125(7) -0.0008(6) -0.0016(6) -0.0121(6)
O13 0.0126(6) 0.0229(7) 0.0120(7) 0.0004(5) -0.0029(5) -0.0095(6)
O12W 0.0199(8) 0.0201(8) 0.0180(8) 0.0072(7) -0.0040(7) -0.0091(7)
O14 0.0165(7) 0.0286(8) 0.0159(7) 0.0013(6) -0.0045(6) -0.0152(6)
O13W 0.0203(8) 0.0237(8) 0.0199(8) 0.0012(6) -0.0126(7) -0.0070(7)
O15 0.0166(7) 0.0336(8) 0.0260(8) 0.0031(6) -0.0045(6) -0.0159(7)
O14W 0.0345(9) 0.0230(8) 0.0296(9) 0.0092(7) -0.0231(8) -0.0130(7)
O16 0.0230(8) 0.0372(9) 0.0123(7) 0.0015(6) -0.0019(6) -0.0148(7)
O15W 0.0266(9) 0.0226(8) 0.0260(9) 0.0029(7) -0.0169(7) -0.0068(7)
O16W 0.0572(12) 0.0260(9) 0.0459(11) 0.0020(8) -0.0411(10) -0.0065(8)
N1 0.0112(8) 0.0136(8) 0.0157(8) 0.0039(6) -0.0051(7) -0.0058(6)
N2 0.0139(8) 0.0158(8) 0.0192(9) 0.0034(7) -0.0014(7) -0.0067(7)
N4 0.0128(8) 0.0143(8) 0.0173(9) 0.0045(7) -0.0026(7) -0.0062(7)
C1 0.0100(9) 0.0104(8) 0.0116(9) 0.0043(7) -0.0032(7) -0.0037(7)
C2 0.0119(9) 0.0141(9) 0.0166(10) 0.0049(7) -0.0074(8) -0.0074(8)
C3 0.0130(9) 0.0135(9) 0.0104(9) 0.0014(7) -0.0051(7) -0.0060(8)
C4 0.0109(9) 0.0099(9) 0.0147(10) 0.0039(7) -0.0059(8) -0.0042(7)
C5 0.0115(9) 0.0124(9) 0.0169(10) 0.0042(7) -0.0077(8) -0.0069(7)
C6 0.0136(9) 0.0128(9) 0.0128(9) 0.0029(7) -0.0057(8) -0.0063(8)
C7 0.0095(9) 0.0115(9) 0.0163(10) 0.0048(7) -0.0020(8) -0.0037(7)
C8 0.0146(9) 0.0139(9) 0.0121(9) 0.0019(7) -0.0052(8) -0.0060(8)
C9 0.0132(9) 0.0113(9) 0.0166(10) 0.0034(7) -0.0071(8) -0.0063(7)
C10 0.0106(9) 0.0096(8) 0.0141(9) 0.0030(7) -0.0047(8) -0.0041(7)
C11 0.0140(9) 0.0148(9) 0.0144(9) 0.0022(7) -0.0065(8) -0.0071(8)
C12 0.0113(9) 0.0143(9) 0.0217(10) 0.0045(8) -0.0082(8) -0.0069(8)
C19 0.0098(9) 0.0088(8) 0.0141(10) 0.0028(7) -0.0041(8) -0.0042(7)
C20 0.0145(9) 0.0129(9) 0.0129(9) 0.0012(7) -0.0063(8) -0.0056(8)
C21 0.0121(9) 0.0120(9) 0.0193(10) 0.0035(7) -0.0077(8) -0.0066(7)
C22 0.0085(8) 0.0128(9) 0.0126(9) 0.0018(7) -0.0020(7) -0.0035(7)
C23 0.0156(9) 0.0136(9) 0.0128(9) 0.0029(7) -0.0064(8) -0.0058(8)
C24 0.0119(9) 0.0116(9) 0.0153(9) 0.0036(7) -0.0069(8) -0.0061(7)
C25 0.0113(9) 0.0119(9) 0.0125(9) 0.0030(7) -0.0046(8) -0.0056(7)
C26 0.0113(9) 0.0127(9) 0.0141(10) 0.0032(7) -0.0050(8) -0.0059(8)
C28 0.0121(9) 0.0107(9) 0.0131(9) 0.0020(7) -0.0041(8) -0.0055(7)
O9 0.0252(8) 0.0687(12) 0.0128(8) 0.0001(8) -0.0014(7) -0.0250(8)
O10 0.0162(7) 0.0366(9) 0.0284(8) 0.0065(7) -0.0057(6) -0.0176(7)
O11 0.0161(7) 0.0335(8) 0.0153(7) 0.0023(6) -0.0054(6) -0.0159(6)
O12 0.0146(7) 0.0241(7) 0.0123(7) 0.0013(5) -0.0045(6) -0.0107(6)
N3 0.0123(8) 0.0207(8) 0.0163(9) 0.0073(7) -0.0037(7) -0.0076(7)
C13 0.0096(9) 0.0124(9) 0.0132(9) 0.0044(7) -0.0030(7) -0.0045(7)
C14 0.0150(9) 0.0142(9) 0.0110(9) 0.0024(7) -0.0058(8) -0.0056(8)
C15 0.0132(9) 0.0132(9) 0.0156(9) 0.0048(7) -0.0085(8) -0.0066(8)
C16 0.0103(9) 0.0103(8) 0.0133(9) 0.0029(7) -0.0043(7) -0.0049(7)
C17 0.0131(9) 0.0135(9) 0.0130(9) 0.0023(7) -0.0065(8) -0.0064(8)
C18 0.0106(9) 0.0130(9) 0.0186(10) 0.0039(7) -0.0071(8) -0.0064(7)
C27 0.0118(9) 0.0114(9) 0.0133(9) 0.0019(7) -0.0045(8) -0.0057(7)

loop_
_atom_type_symbol
_atom_type_description
_atom_type_scat_dispersion_real
_atom_type_scat_dispersion_imag
_atom_type_scat_source
Mg Mg 0.0486 0.0363 'International Tables Vol C Tables 4.2.6.8 and 6.1.1.4'
O O 0.0106 0.0060 'International Tables Vol C Tables 4.2.6.8 and 6.1.1.4'
N N 0.0061 0.0033 'International Tables Vol C Tables 4.2.6.8 and 6.1.1.4'
C C 0.0033 0.0016 'International Tables Vol C Tables 4.2.6.8 and 6.1.1.4'
H H 0.0000 0.0000 'International Tables Vol C Tables 4.2.6.8 and 6.1.1.4'

loop_
_geom_angle_atom_site_label_1
_geom_angle_atom_site_label_2
_geom_angle_atom_site_label_3
_geom_angle
_geom_angle_site_symmetry_1
_geom_angle_site_symmetry_3
O9W Mg1 O9W 180.00(7) 2_657 .
O9W Mg1 O8W 88.01(6) 2_657 .
O9W Mg1 O8W 91.99(6) . .
O9W Mg1 O8W 91.99(6) 2_657 2_657
O9W Mg1 O8W 88.01(6) . 2_657
O8W Mg1 O8W 180.00(6) . 2_657
O9W Mg1 O7W 89.52(6) 2_657 2_657
O9W Mg1 O7W 90.48(6) . 2_657
O8W Mg1 O7W 90.75(5) . 2_657
O8W Mg1 O7W 89.25(5) 2_657 2_657
O9W Mg1 O7W 90.48(6) 2_657 .
O9W Mg1 O7W 89.52(6) . .
O8W Mg1 O7W 89.25(5) . .
O8W Mg1 O7W 90.75(5) 2_657 .
O7W Mg1 O7W 180.00(7) 2_657 .
O4W Mg2 O5W 91.98(6) . .
O4W Mg2 O1W 177.40(6) . .
O5W Mg2 O1W 89.20(6) . .
O4W Mg2 O6W 88.42(6) . .
O5W Mg2 O6W 92.47(6) . .
O1W Mg2 O6W 89.22(6) . .
O4W Mg2 O3W 88.87(6) . .
O5W Mg2 O3W 173.96(6) . .
O1W Mg2 O3W 90.20(6) . .
O6W Mg2 O3W 93.53(6) . .
O4W Mg2 O2W 91.33(6) . .
O5W Mg2 O2W 86.44(6) . .
O1W Mg2 O2W 91.05(6) . .
O6W Mg2 O2W 178.88(6) . .
O3W Mg2 O2W 87.56(6) . .
O12W Mg3 O12W 180.000(1) 2_567 .
O12W Mg3 O11W 90.07(6) 2_567 .
O12W Mg3 O11W 89.93(6) . .
O12W Mg3 O11W 89.93(6) 2_567 2_567
O12W Mg3 O11W 90.07(6) . 2_567
O11W Mg3 O11W 180.000(1) . 2_567
O12W Mg3 O10W 89.37(6) 2_567 .
O12W Mg3 O10W 90.63(6) . .
O11W Mg3 O10W 89.92(5) . .
O11W Mg3 O10W 90.08(5) 2_567 .
O12W Mg3 O10W 90.63(6) 2_567 2_567
O12W Mg3 O10W 89.37(6) . 2_567
O11W Mg3 O10W 90.08(5) . 2_567
O11W Mg3 O10W 89.92(5) 2_567 2_567
O10W Mg3 O10W 180.00(7) . 2_567
Mg2 O1W H1W 128.6(18) . .
Mg2 O1W H2W 121.8(16) . .
H1W O1W H2W 107(2) . .
Mg2 O2W H3W 117.9(19) . .
Mg2 O2W H4W 113.7(17) . .
H3W O2W H4W 104(2) . .
Mg2 O3W H5W 122.4(16) . .
Mg2 O3W H6W 111.9(18) . .
H5W O3W H6W 104(2) . .
Mg2 O4W H7W 123.9(15) . .
Mg2 O4W H8W 129.4(19) . .
H7W O4W H8W 104(2) . .
Mg2 O5W H9W 126.5(14) . .
Mg2 O5W H10W 121.2(16) . .
H9W O5W H10W 102(2) . .
Mg2 O6W H11W 120.4(18) . .
Mg2 O6W H12W 118.5(17) . .
H11W O6W H12W 107(2) . .
Mg1 O7W H13W 110.5(19) . .
Mg1 O7W H14W 118(2) . .
H13W O7W H14W 115(3) . .
Mg1 O8W H15W 131.8(18) . .
Mg1 O8W H16W 125.2(15) . .
H15W O8W H16W 103(2) . .
Mg1 O9W H17W 126.1(14) . .
Mg1 O9W H18W 122.9(16) . .
H17W O9W H18W 105(2) . .
Mg3 O10W H19W 110.0(19) . .
Mg3 O10W H20W 120.2(16) . .
H19W O10W H20W 106(2) . .
Mg3 O11W H21W 130.4(16) . .
Mg3 O11W H22W 123.4(16) . .
H21W O11W H22W 101(2) . .
Mg3 O12W H23W 127(2) . .
Mg3 O12W H24W 118.0(17) . .
H23W O12W H24W 113(3) . .
H25W O13W H26W 107(2) . .
H27W O14W H28W 94(2) . .
H29W O15W H30W 110(3) . .
H31W O16W H32W 107(2) . .
O3 N1 O4 122.90(15) . .
O3 N1 C1 119.07(14) . .
O4 N1 C1 118.03(14) . .
O6 N2 O5 122.72(16) . .
O6 N2 C7 119.03(16) . .
O5 N2 C7 118.24(16) . .
O15 N4 O16 122.68(15) . .
O15 N4 C22 118.83(15) . .
O16 N4 C22 118.49(15) . .
C2 C1 C6 123.63(16) . .
C2 C1 N1 118.19(15) . .
C6 C1 N1 118.18(15) . .
C1 C2 C3 117.85(16) . .
C1 C2 H2 121.1 . .
C3 C2 H2 121.1 . .
C2 C3 C4 120.43(16) . .
C2 C3 H3 119.8 . .
C4 C3 H3 119.8 . .
C5 C4 C3 120.02(16) . .
C5 C4 C25 119.40(15) . .
C3 C4 C25 120.57(15) . .
C6 C5 C4 120.31(16) . .
C6 C5 H5 119.8 . .
C4 C5 H5 119.8 . .
C1 C6 C5 117.73(16) . .
C1 C6 H6 121.1 . .
C5 C6 H6 121.1 . .
C12 C7 C8 123.49(16) . .
C12 C7 N2 118.36(16) . .
C8 C7 N2 118.15(16) . .
C7 C8 C9 118.01(16) . .
C7 C8 H8 121.0 . .
C9 C8 H8 121.0 . .
C8 C9 C10 120.09(17) . .
C8 C9 H9 120.0 . .
C10 C9 H9 120.0 . .
C9 C10 C11 120.12(16) . .
C9 C10 C26 119.41(15) . .
C11 C10 C26 120.44(16) . .
C12 C11 C10 120.51(17) . .
C12 C11 H11 119.7 . .
C10 C11 H11 119.7 . .
C7 C12 C11 117.74(17) . .
C7 C12 H12 121.1 . .
C11 C12 H12 121.1 . .
C24 C19 C20 120.06(16) . .
C24 C19 C28 119.65(15) . .
C20 C19 C28 120.26(15) . .
C21 C20 C19 120.61(16) . .
C21 C20 H20 119.7 . .
C19 C20 H20 119.7 . .
C22 C21 C20 117.66(16) . .
C22 C21 H21 121.2 . .
C20 C21 H21 121.2 . .
C21 C22 C23 123.54(16) . .
C21 C22 N4 118.18(16) . .
C23 C22 N4 118.27(16) . .
C22 C23 C24 117.72(16) . .
C22 C23 H23 121.1 . .
C24 C23 H23 121.1 . .
C19 C24 C23 120.39(16) . .
C19 C24 H24 119.8 . .
C23 C24 H24 119.8 . .
O2 C25 O1 125.36(16) . .
O2 C25 C4 117.85(15) . .
O1 C25 C4 116.78(15) . .
O7 C26 O8 125.44(16) . .
O7 C26 C10 117.80(15) . .
O8 C26 C10 116.75(15) . .
O14 C28 O13 125.41(16) . .
O14 C28 C19 117.77(15) . .
O13 C28 C19 116.81(15) . .
O10 N3 O9 122.86(15) . .
O10 N3 C13 119.15(15) . .
O9 N3 C13 117.98(15) . .
C18 C13 C14 123.57(16) . .
C18 C13 N3 118.34(16) . .
C14 C13 N3 118.09(16) . .
C13 C14 C15 117.73(16) . .
C13 C14 H14 121.1 . .
C15 C14 H14 121.1 . .
C14 C15 C16 120.27(16) . .
C14 C15 H15 119.9 . .
C16 C15 H15 119.9 . .
C15 C16 C17 120.26(16) . .
C15 C16 C27 119.04(15) . .
C17 C16 C27 120.69(15) . .
C18 C17 C16 120.26(16) . .
C18 C17 H17 119.9 . .
C16 C17 H17 119.9 . .
C13 C18 C17 117.90(16) . .
C13 C18 H18 121.1 . .
C17 C18 H18 121.1 . .
O11 C27 O12 125.30(16) . .
O11 C27 C16 117.65(15) . .
O12 C27 C16 117.04(15) . .

loop_
_geom_bond_atom_site_label_1
_geom_bond_atom_site_label_2
_geom_bond_distance
_geom_bond_site_symmetry_2
Mg1 O9W 2.0459(13) 2_657
Mg1 O9W 2.0459(13) .
Mg1 O8W 2.0564(13) .
Mg1 O8W 2.0564(13) 2_657
Mg1 O7W 2.1217(14) 2_657
Mg1 O7W 2.1217(14) .
Mg2 O4W 2.0430(14) .
Mg2 O5W 2.0466(14) .
Mg2 O1W 2.0567(14) .
Mg2 O6W 2.0719(15) .
Mg2 O3W 2.1110(14) .
Mg2 O2W 2.1472(15) .
Mg3 O12W 2.0442(14) 2_567
Mg3 O12W 2.0442(14) .
Mg3 O11W 2.0533(13) .
Mg3 O11W 2.0533(13) 2_567
Mg3 O10W 2.1012(13) .
Mg3 O10W 2.1012(13) 2_567
O1 C25 1.272(2) .
O2 C25 1.245(2) .
O1W H1W 0.82(3) .
O1W H2W 0.93(3) .
O3 N1 1.2251(18) .
O2W H3W 0.77(3) .
O2W H4W 0.82(3) .
O4 N1 1.2340(19) .
O3W H5W 0.91(3) .
O3W H6W 0.78(2) .
O5 N2 1.227(2) .
O4W H7W 0.95(3) .
O4W H8W 0.80(3) .
O6 N2 1.226(2) .
O5W H9W 0.90(2) .
O5W H10W 0.82(3) .
O7 C26 1.244(2) .
O6W H11W 0.79(2) .
O6W H12W 0.83(3) .
O8 C26 1.277(2) .
O7W H13W 0.87(3) .
O7W H14W 0.80(3) .
O8W H15W 0.84(3) .
O8W H16W 0.88(2) .
O9W H17W 0.90(2) .
O9W H18W 0.80(3) .
O10W H19W 0.78(3) .
O10W H20W 0.86(3) .
O11W H21W 0.88(3) .
O11W H22W 0.84(2) .
O13 C28 1.274(2) .
O12W H23W 0.77(3) .
O12W H24W 0.84(3) .
O14 C28 1.246(2) .
O13W H25W 0.80(3) .
O13W H26W 0.87(3) .
O15 N4 1.2282(19) .
O14W H27W 0.78(3) .
O14W H28W 0.83(3) .
O16 N4 1.2304(19) .
O15W H29W 0.87(3) .
O15W H30W 0.75(3) .
O16W H31W 0.94(3) .
O16W H32W 0.96(3) .
N1 C1 1.474(2) .
N2 C7 1.473(2) .
N4 C22 1.472(2) .
C1 C2 1.383(2) .
C1 C6 1.387(2) .
C2 C3 1.392(2) .
C2 H2 0.9500 .
C3 C4 1.399(2) .
C3 H3 0.9500 .
C4 C5 1.399(2) .
C4 C25 1.518(2) .
C5 C6 1.396(2) .
C5 H5 0.9500 .
C6 H6 0.9500 .
C7 C12 1.381(3) .
C7 C8 1.386(2) .
C8 C9 1.394(2) .
C8 H8 0.9500 .
C9 C10 1.395(2) .
C9 H9 0.9500 .
C10 C11 1.397(2) .
C10 C26 1.520(2) .
C11 C12 1.392(2) .
C11 H11 0.9500 .
C12 H12 0.9500 .
C19 C24 1.396(2) .
C19 C20 1.397(2) .
C19 C28 1.520(2) .
C20 C21 1.393(2) .
C20 H20 0.9500 .
C21 C22 1.387(2) .
C21 H21 0.9500 .
C22 C23 1.388(2) .
C23 C24 1.396(2) .
C23 H23 0.9500 .
C24 H24 0.9500 .
O9 N3 1.223(2) .
O10 N3 1.2222(19) .
O11 C27 1.243(2) .
O12 C27 1.276(2) .
N3 C13 1.470(2) .
C13 C18 1.383(2) .
C13 C14 1.389(2) .
C14 C15 1.392(2) .
C14 H14 0.9500 .
C15 C16 1.397(2) .
C15 H15 0.9500 .
C16 C17 1.398(2) .
C16 C27 1.517(2) .
C17 C18 1.392(2) .
C17 H17 0.9500 .
C18 H18 0.9500 .

loop_
_geom_torsion_atom_site_label_1
_geom_torsion_atom_site_label_2
_geom_torsion_atom_site_label_3
_geom_torsion_atom_site_label_4
_geom_torsion
O3 N1 C1 C2 -3.6(2)
O4 N1 C1 C2 176.46(15)
O3 N1 C1 C6 176.44(15)
O4 N1 C1 C6 -3.5(2)
C6 C1 C2 C3 1.0(3)
N1 C1 C2 C3 -178.89(14)
C1 C2 C3 C4 0.6(2)
C2 C3 C4 C5 -1.6(3)
C2 C3 C4 C25 177.01(15)
C3 C4 C5 C6 1.0(3)
C25 C4 C5 C6 -177.61(15)
C2 C1 C6 C5 -1.6(3)
N1 C1 C6 C5 178.33(14)
C4 C5 C6 C1 0.5(2)
O6 N2 C7 C12 4.8(2)
O5 N2 C7 C12 -174.07(16)
O6 N2 C7 C8 -176.14(16)
O5 N2 C7 C8 5.0(2)
C12 C7 C8 C9 1.4(3)
N2 C7 C8 C9 -177.53(14)
C7 C8 C9 C10 0.1(2)
C8 C9 C10 C11 -1.5(3)
C8 C9 C10 C26 176.74(15)
C9 C10 C11 C12 1.4(3)
C26 C10 C11 C12 -176.79(15)
C8 C7 C12 C11 -1.5(3)
N2 C7 C12 C11 177.45(15)
C10 C11 C12 C7 0.0(3)
C24 C19 C20 C21 -0.9(3)
C28 C19 C20 C21 177.19(15)
C19 C20 C21 C22 0.2(2)
C20 C21 C22 C23 0.8(3)
C20 C21 C22 N4 -178.94(15)
O15 N4 C22 C21 -3.1(2)
O16 N4 C22 C21 176.53(16)
O15 N4 C22 C23 177.19(16)
O16 N4 C22 C23 -3.2(2)
C21 C22 C23 C24 -1.2(3)
N4 C22 C23 C24 178.57(14)
C20 C19 C24 C23 0.5(3)
C28 C19 C24 C23 -177.58(15)
C22 C23 C24 C19 0.5(2)
C5 C4 C25 O2 -1.1(2)
C3 C4 C25 O2 -179.75(16)
C5 C4 C25 O1 177.65(15)
C3 C4 C25 O1 -1.0(2)
C9 C10 C26 O7 0.8(2)
C11 C10 C26 O7 179.08(16)
C9 C10 C26 O8 -177.94(15)
C11 C10 C26 O8 0.3(2)
C24 C19 C28 O14 -1.5(2)
C20 C19 C28 O14 -179.58(16)
C24 C19 C28 O13 176.96(15)
C20 C19 C28 O13 -1.1(2)
O10 N3 C13 C18 -2.9(2)
O9 N3 C13 C18 177.51(17)
O10 N3 C13 C14 177.11(16)
O9 N3 C13 C14 -2.5(2)
C18 C13 C14 C15 0.9(3)
N3 C13 C14 C15 -179.14(15)
C13 C14 C15 C16 -1.0(2)
C14 C15 C16 C17 0.3(3)
C14 C15 C16 C27 178.77(15)
C15 C16 C17 C18 0.6(3)
C27 C16 C17 C18 -177.79(15)
C14 C13 C18 C17 0.1(3)
N3 C13 C18 C17 -179.94(15)
C16 C17 C18 C13 -0.8(2)
C15 C16 C27 O11 -2.5(2)
C17 C16 C27 O11 175.98(16)
C15 C16 C27 O12 178.65(15)
C17 C16 C27 O12 -2.9(2)
